data_7704685
loop_
_publ_author_name
'Ghosh, Subrata'
'Selvamani, Subramani'
'Mehta, Sakshi'
'Mondal, Abhishake'

_publ_section_title
;
 Reversible thermo-induced spin crossover in a mononuclear
 cis-dicyanamido-cobalt(ii) complex containing a macrocyclic tetradentate
 ligand.
;
_journal_issue 27
_journal_name_full 'Dalton transactions (Cambridge, England : 2003)'
_journal_page_first 9208
_journal_page_last 9212
_journal_paper_doi 10.1039/d0dt01888k
_journal_volume 49
_journal_year 2020
_chemical_formula_sum 'C26 H32 Co N10'
_chemical_formula_weight 543.54
_space_group_crystal_system monoclinic
_space_group_IT_number 14
_space_group_name_Hall '-P 2yn'
_space_group_name_H-M_alt 'P 1 21/n 1'
_atom_sites_solution_hydrogens geom
_audit_creation_method SHELXL-2016/6
_audit_update_record
;
2020-04-28 deposited with the CCDC.	2020-06-22 downloaded from the CCDC.
;
_cell_angle_alpha 90
_cell_angle_beta 92.471(3)
_cell_angle_gamma 90
_cell_formula_units_Z 4
_cell_length_a 9.0233(6)
_cell_length_b 12.2234(7)
_cell_length_c 24.3561(17)
_cell_measurement_reflns_used 3070
_cell_measurement_temperature 280(2)
_cell_measurement_theta_max 30.483
_cell_measurement_theta_min 1.674
_cell_volume 2683.9(3)
_computing_cell_refinement 'Bruker APEX2'
_computing_data_collection 'Bruker APEX2'
_computing_data_reduction 'Bruker SAINT'
_computing_molecular_graphics 'CrystalMaker 10.4.2'
_computing_publication_material 'Encifer (Allen et al, 2004)'
_computing_structure_refinement 'SHELXL-2016/6 (Sheldrick, 2016)'
_computing_structure_solution 'SHELXT 2014/4 (Sheldrick, 2014)'
_diffrn_ambient_temperature 280(2)
_diffrn_measured_fraction_theta_full 0.999
_diffrn_measured_fraction_theta_max 0.774
_diffrn_measurement_device_type 'Bruker APEX-II CCD'
_diffrn_measurement_method '\f and \w scans'
_diffrn_radiation_type MoK\a
_diffrn_radiation_wavelength 0.71073
_diffrn_reflns_av_R_equivalents 0.0719
_diffrn_reflns_av_unetI/netI 0.1006
_diffrn_reflns_Laue_measured_fraction_full 0.999
_diffrn_reflns_Laue_measured_fraction_max 0.774
_diffrn_reflns_limit_h_max 11
_diffrn_reflns_limit_h_min -11
_diffrn_reflns_limit_k_max 14
_diffrn_reflns_limit_k_min -16
_diffrn_reflns_limit_l_max 31
_diffrn_reflns_limit_l_min -29
_diffrn_reflns_number 37318
_diffrn_reflns_point_group_measured_fraction_full 0.999
_diffrn_reflns_point_group_measured_fraction_max 0.774
_diffrn_reflns_theta_full 25.242
_diffrn_reflns_theta_max 30.483
_diffrn_reflns_theta_min 1.674
_diffrn_source 'sealed tube'
_exptl_absorpt_coefficient_mu 0.674
_exptl_absorpt_correction_type multi-scan
_exptl_absorpt_process_details SADABS
_exptl_crystal_colour Orange
_exptl_crystal_density_diffrn 1.345
_exptl_crystal_description Block
_exptl_crystal_F_000 1140
_exptl_crystal_size_max 0.450
_exptl_crystal_size_mid 0.290
_exptl_crystal_size_min 0.250
_exptl_transmission_factor_max 0.845
_exptl_transmission_factor_min 0.792
_refine_diff_density_max 0.420
_refine_diff_density_min -0.397
_refine_diff_density_rms 0.057
_refine_ls_extinction_method none
_refine_ls_goodness_of_fit_ref 1.003
_refine_ls_hydrogen_treatment constr
_refine_ls_matrix_type full
_refine_ls_number_parameters 334
_refine_ls_number_reflns 6331
_refine_ls_number_restraints 0
_refine_ls_restrained_S_all 1.003
_refine_ls_R_factor_all 0.1577
_refine_ls_R_factor_gt 0.0536
_refine_ls_shift/su_max 0.000
_refine_ls_shift/su_mean 0.000
_refine_ls_structure_factor_coef Fsqd
_refine_ls_weighting_details 'w=1/[\s^2^(Fo^2^)+(0.0372P)^2^+1.2690P] where P=(Fo^2^+2Fc^2^)/3'
_refine_ls_weighting_scheme calc
_refine_ls_wR_factor_gt 0.0920
_refine_ls_wR_factor_ref 0.1200
_reflns_Friedel_coverage 0.000
_reflns_number_gt 3070
_reflns_number_total 6331
_reflns_threshold_expression 'I > 2\s(I)'
_cod_data_source_file d0dt01888k2.cif
_cod_data_source_block 280K
_cod_depositor_comments 'Adding full bibliography for 7704684--7704685.cif.'
_cod_original_sg_symbol_H-M 'P 21/n'
_cod_database_code 7704685
_shelx_shelxl_version_number 2016/6
_shelx_space_group_comment
;
The symmetry employed for this shelxl refinement is uniquely defined
by the following loop, which should always be used as a source of
symmetry information in preference to the above space-group names.
They are only intended as comments.
;
_shelx_estimated_absorpt_t_min 0.842
_shelx_estimated_absorpt_t_max 0.944

loop_
_space_group_symop_operation_xyz
'x, y, z'
'-x+1/2, y+1/2, -z+1/2'
'-x, -y, -z'
'x-1/2, -y-1/2, z-1/2'

loop_
_atom_site_label
_atom_site_type_symbol
_atom_site_fract_x
_atom_site_fract_y
_atom_site_fract_z
_atom_site_U_iso_or_equiv
_atom_site_adp_type
_atom_site_occupancy
_atom_site_site_symmetry_order
_atom_site_calc_flag
_atom_site_refinement_flags_posn
_atom_site_refinement_flags_adp
_atom_site_refinement_flags_occupancy
_atom_site_disorder_assembly
_atom_site_disorder_group
Co1 Co 0.40680(4) 0.22142(3) 0.12506(2) 0.04427(16) Uani 1 1 d . . . . .
N3 N 0.5188(3) 0.39183(19) 0.11817(10) 0.0441(6) Uani 1 1 d . . . . .
N6 N 0.3267(3) 0.2068(2) 0.04648(13) 0.0644(8) Uani 1 1 d . . . . .
N2 N 0.4955(3) 0.23815(19) 0.20138(10) 0.0409(6) Uani 1 1 d . . . . .
N1 N 0.4323(3) 0.04093(18) 0.15741(10) 0.0448(6) Uani 1 1 d . . . . .
N4 N 0.6104(3) 0.1858(2) 0.10120(10) 0.0448(7) Uani 1 1 d . . . . .
C10 C 0.5693(3) 0.3295(2) 0.21515(13) 0.0431(8) Uani 1 1 d . . . . .
C13 C 0.6828(4) 0.2618(3) 0.07291(13) 0.0487(8) Uani 1 1 d . . . . .
C23 C 0.4233(4) 0.4941(3) 0.11105(14) 0.0547(9) Uani 1 1 d . . . . .
N5 N 0.2055(3) 0.2541(2) 0.15256(12) 0.0601(8) Uani 1 1 d . . . . .
C2 C 0.0967(6) 0.2916(5) -0.05339(17) 0.120(2) Uani 1 1 d . . . . .
C6 C 0.4725(3) 0.1599(2) 0.23852(13) 0.0457(8) Uani 1 1 d . . . . .
C19 C 0.3380(4) -0.0505(3) 0.13139(15) 0.0591(10) Uani 1 1 d . . . . .
C1 C 0.2596(4) 0.2162(3) 0.00617(16) 0.0561(9) Uani 1 1 d . . . . .
C17 C 0.6676(3) 0.0864(3) 0.11016(13) 0.0477(8) Uani 1 1 d . . . . .
C14 C 0.8138(4) 0.2367(3) 0.04921(14) 0.0614(10) Uani 1 1 d . . . . .
H14 H 0.864857 0.289443 0.029980 0.074 Uiso 1 1 calc R U . . .
C18 C 0.5939(3) 0.0193(2) 0.15238(13) 0.0517(9) Uani 1 1 d . . . . .
H18A H 0.606906 -0.057429 0.143571 0.062 Uiso 1 1 calc R U . . .
H18B H 0.644043 0.032424 0.187798 0.062 Uiso 1 1 calc R U . . .
C11 C 0.6172(3) 0.3997(2) 0.16859(12) 0.0483(8) Uani 1 1 d . . . . .
H11A H 0.620524 0.475348 0.180672 0.058 Uiso 1 1 calc R U . . .
H11B H 0.716941 0.378826 0.159532 0.058 Uiso 1 1 calc R U . . .
C5 C 0.4010(4) 0.0572(2) 0.21601(13) 0.0514(8) Uani 1 1 d . . . . .
H5A H 0.437745 -0.005138 0.237139 0.062 Uiso 1 1 calc R U . . .
H5B H 0.294607 0.061496 0.219834 0.062 Uiso 1 1 calc R U . . .
C7 C 0.5162(4) 0.1746(3) 0.29279(13) 0.0562(9) Uani 1 1 d . . . . .
H7 H 0.501584 0.119883 0.318515 0.067 Uiso 1 1 calc R U . . .
C12 C 0.6121(4) 0.3723(2) 0.07023(13) 0.0531(9) Uani 1 1 d . . . . .
H12A H 0.688726 0.427858 0.069426 0.064 Uiso 1 1 calc R U . . .
H12B H 0.551166 0.378270 0.036580 0.064 Uiso 1 1 calc R U . . .
C16 C 0.7964(4) 0.0563(3) 0.08572(15) 0.0619(10) Uani 1 1 d . . . . .
H16 H 0.834331 -0.014072 0.090220 0.074 Uiso 1 1 calc R U . . .
C9 C 0.6099(4) 0.3495(3) 0.26926(14) 0.0594(9) Uani 1 1 d . . . . .
H9 H 0.655886 0.414973 0.279382 0.071 Uiso 1 1 calc R U . . .
C25 C 0.3041(4) 0.4741(3) 0.06570(15) 0.0686(11) Uani 1 1 d . . . . .
H25A H 0.243556 0.538266 0.061034 0.103 Uiso 1 1 calc R U . . .
H25B H 0.350518 0.457963 0.031899 0.103 Uiso 1 1 calc R U . . .
H25C H 0.243306 0.413369 0.075654 0.103 Uiso 1 1 calc R U . . .
N7 N 0.1906(5) 0.2194(3) -0.04128(14) 0.0942(12) Uani 1 1 d . . . . .
C8 C 0.5819(4) 0.2719(3) 0.30823(14) 0.0661(10) Uani 1 1 d . . . . .
H8 H 0.607435 0.285138 0.345033 0.079 Uiso 1 1 calc R U . . .
C26 C 0.3452(4) 0.5154(3) 0.16446(14) 0.0631(10) Uani 1 1 d . . . . .
H26A H 0.284675 0.579698 0.160430 0.095 Uiso 1 1 calc R U . . .
H26B H 0.283942 0.453765 0.172599 0.095 Uiso 1 1 calc R U . . .
H26C H 0.417990 0.526002 0.193894 0.095 Uiso 1 1 calc R U . . .
C24 C 0.5149(4) 0.5951(3) 0.09688(16) 0.0766(12) Uani 1 1 d . . . . .
H24A H 0.450590 0.657464 0.092780 0.115 Uiso 1 1 calc R U . . .
H24B H 0.588041 0.608642 0.125866 0.115 Uiso 1 1 calc R U . . .
H24C H 0.563273 0.582542 0.063123 0.115 Uiso 1 1 calc R U . . .
C20 C 0.3915(4) -0.0714(3) 0.07363(15) 0.0753(12) Uani 1 1 d . . . . .
H20A H 0.333401 -0.128805 0.056530 0.113 Uiso 1 1 calc R U . . .
H20B H 0.380794 -0.005834 0.052147 0.113 Uiso 1 1 calc R U . . .
H20C H 0.493974 -0.092790 0.075943 0.113 Uiso 1 1 calc R U . . .
C21 C 0.3453(4) -0.1559(3) 0.16524(16) 0.0780(12) Uani 1 1 d . . . . .
H21A H 0.284458 -0.210845 0.147316 0.117 Uiso 1 1 calc R U . . .
H21B H 0.446047 -0.181188 0.168450 0.117 Uiso 1 1 calc R U . . .
H21C H 0.309979 -0.141974 0.201193 0.117 Uiso 1 1 calc R U . . .
C22 C 0.1769(4) -0.0116(3) 0.12616(17) 0.0770(12) Uani 1 1 d . . . . .
H22A H 0.116155 -0.068393 0.109826 0.116 Uiso 1 1 calc R U . . .
H22B H 0.142701 0.005444 0.161953 0.116 Uiso 1 1 calc R U . . .
H22C H 0.170668 0.052531 0.103431 0.116 Uiso 1 1 calc R U . . .
C15 C 0.8679(4) 0.1321(4) 0.05455(16) 0.0715(11) Uani 1 1 d . . . . .
H15 H 0.953394 0.112293 0.036982 0.086 Uiso 1 1 calc R U . . .
N8 N 0.0154(8) 0.3524(7) -0.06886(19) 0.307(6) Uani 1 1 d . . . . .
N9 N -0.0321(4) 0.2768(2) 0.19494(14) 0.0741(9) Uani 1 1 d . . . . .
C4 C -0.0905(4) 0.1958(3) 0.22095(16) 0.0565(9) Uani 1 1 d . . . . .
C3 C 0.0946(5) 0.2609(3) 0.17319(15) 0.0528(9) Uani 1 1 d . . . . .
N10 N -0.1499(3) 0.1289(3) 0.24439(15) 0.0833(10) Uani 1 1 d . . . . .

loop_
_atom_site_aniso_label
_atom_site_aniso_U_11
_atom_site_aniso_U_22
_atom_site_aniso_U_33
_atom_site_aniso_U_23
_atom_site_aniso_U_13
_atom_site_aniso_U_12
Co1 0.0430(3) 0.0488(3) 0.0408(3) -0.0002(2) -0.00093(19) 0.0096(2)
N3 0.0490(16) 0.0421(15) 0.0416(16) 0.0034(12) 0.0055(13) 0.0112(12)
N6 0.0608(19) 0.069(2) 0.062(2) -0.0004(16) -0.0088(17) 0.0191(15)
N2 0.0424(15) 0.0410(15) 0.0392(16) -0.0009(12) 0.0008(12) 0.0033(12)
N1 0.0466(16) 0.0409(15) 0.0459(17) -0.0028(12) -0.0093(13) 0.0035(12)
N4 0.0451(16) 0.0458(16) 0.0429(17) -0.0038(13) -0.0038(13) 0.0134(13)
C10 0.0447(19) 0.0434(19) 0.041(2) -0.0009(15) 0.0008(15) 0.0024(15)
C13 0.051(2) 0.056(2) 0.039(2) -0.0021(16) 0.0061(16) 0.0126(17)
C23 0.067(2) 0.043(2) 0.055(2) 0.0067(16) 0.014(2) 0.0137(17)
N5 0.058(2) 0.0568(19) 0.066(2) 0.0029(15) 0.0076(17) 0.0085(15)
C2 0.115(4) 0.207(6) 0.038(3) -0.005(3) 0.005(3) 0.088(4)
C6 0.049(2) 0.0467(19) 0.041(2) 0.0029(16) 0.0002(16) 0.0036(15)
C19 0.060(2) 0.041(2) 0.074(3) -0.0040(18) -0.017(2) -0.0002(16)
C1 0.058(2) 0.052(2) 0.059(3) -0.0057(19) 0.001(2) 0.0077(18)
C17 0.046(2) 0.050(2) 0.046(2) -0.0078(16) -0.0092(17) 0.0134(17)
C14 0.055(2) 0.074(3) 0.056(2) 0.0039(19) 0.0136(19) 0.0139(19)
C18 0.051(2) 0.0445(19) 0.058(2) -0.0010(16) -0.0136(18) 0.0143(16)
C11 0.052(2) 0.0454(19) 0.048(2) -0.0026(16) 0.0030(17) 0.0002(15)
C5 0.058(2) 0.0455(19) 0.050(2) 0.0056(16) -0.0029(17) -0.0003(16)
C7 0.065(2) 0.066(2) 0.038(2) 0.0067(17) 0.0020(17) -0.0035(19)
C12 0.058(2) 0.057(2) 0.045(2) 0.0047(16) 0.0150(17) 0.0054(17)
C16 0.060(2) 0.064(2) 0.061(3) -0.007(2) -0.004(2) 0.026(2)
C9 0.073(2) 0.056(2) 0.049(2) -0.0071(18) -0.0060(19) -0.0116(18)
C25 0.077(3) 0.062(2) 0.067(3) 0.0137(19) 0.002(2) 0.029(2)
N7 0.126(3) 0.096(3) 0.058(2) -0.012(2) -0.029(2) 0.023(2)
C8 0.085(3) 0.077(3) 0.036(2) -0.004(2) -0.0048(19) -0.008(2)
C26 0.072(2) 0.049(2) 0.069(3) 0.0003(18) 0.020(2) 0.0149(18)
C24 0.102(3) 0.045(2) 0.084(3) 0.014(2) 0.031(2) 0.010(2)
C20 0.088(3) 0.063(2) 0.073(3) -0.019(2) -0.022(2) 0.006(2)
C21 0.092(3) 0.042(2) 0.099(3) 0.002(2) -0.015(2) -0.006(2)
C22 0.061(2) 0.062(2) 0.106(3) -0.005(2) -0.025(2) -0.0078(19)
C15 0.055(2) 0.097(3) 0.063(3) -0.008(2) 0.011(2) 0.025(2)
N8 0.317(8) 0.538(13) 0.063(3) -0.009(5) -0.014(4) 0.352(10)
N9 0.066(2) 0.065(2) 0.093(3) 0.0148(19) 0.0248(19) 0.0149(18)
C4 0.044(2) 0.063(3) 0.063(3) 0.001(2) -0.0014(19) 0.0084(18)
C3 0.058(2) 0.044(2) 0.056(2) 0.0041(16) -0.001(2) 0.0081(18)
N10 0.063(2) 0.079(3) 0.109(3) 0.017(2) 0.013(2) 0.0025(18)

loop_
_atom_type_symbol
_atom_type_description
_atom_type_scat_dispersion_real
_atom_type_scat_dispersion_imag
_atom_type_scat_source
C C 0.0033 0.0016 'International Tables Vol C Tables 4.2.6.8 and 6.1.1.4'
H H 0.0000 0.0000 'International Tables Vol C Tables 4.2.6.8 and 6.1.1.4'
N N 0.0061 0.0033 'International Tables Vol C Tables 4.2.6.8 and 6.1.1.4'
Co Co 0.3494 0.9721 'International Tables Vol C Tables 4.2.6.8 and 6.1.1.4'

loop_
_geom_angle_atom_site_label_1
_geom_angle_atom_site_label_2
_geom_angle_atom_site_label_3
_geom_angle
_geom_angle_site_symmetry_1
_geom_angle_site_symmetry_3
_geom_angle_publ_flag
N4 Co1 N2 87.51(10) . . ?
N4 Co1 N5 177.23(11) . . ?
N2 Co1 N5 90.06(11) . . ?
N4 Co1 N6 90.07(11) . . ?
N2 Co1 N6 177.22(11) . . ?
N5 Co1 N6 92.39(12) . . ?
N4 Co1 N3 76.47(9) . . ?
N2 Co1 N3 79.52(9) . . ?
N5 Co1 N3 104.41(10) . . ?
N6 Co1 N3 98.58(10) . . ?
N4 Co1 N1 79.35(10) . . ?
N2 Co1 N1 75.83(9) . . ?
N5 Co1 N1 98.75(10) . . ?
N6 Co1 N1 105.07(10) . . ?
N3 Co1 N1 145.96(8) . . ?
C11 N3 C12 108.7(2) . . ?
C11 N3 C23 110.8(2) . . ?
C12 N3 C23 112.3(2) . . ?
C11 N3 Co1 104.15(16) . . ?
C12 N3 Co1 100.09(17) . . ?
C23 N3 Co1 119.86(18) . . ?
C1 N6 Co1 164.3(3) . . ?
C10 N2 C6 121.2(3) . . ?
C10 N2 Co1 119.6(2) . . ?
C6 N2 Co1 119.2(2) . . ?
C5 N1 C18 109.3(2) . . ?
C5 N1 C19 111.9(2) . . ?
C18 N1 C19 111.5(2) . . ?
C5 N1 Co1 100.19(16) . . ?
C18 N1 Co1 102.77(17) . . ?
C19 N1 Co1 120.21(17) . . ?
C17 N4 C13 121.4(3) . . ?
C17 N4 Co1 120.3(2) . . ?
C13 N4 Co1 118.2(2) . . ?
N2 C10 C9 119.9(3) . . ?
N2 C10 C11 116.4(3) . . ?
C9 C10 C11 123.3(3) . . ?
N4 C13 C14 120.5(3) . . ?
N4 C13 C12 115.6(3) . . ?
C14 C13 C12 123.9(3) . . ?
N3 C23 C26 108.8(2) . . ?
N3 C23 C25 109.1(3) . . ?
C26 C23 C25 107.9(3) . . ?
N3 C23 C24 112.2(3) . . ?
C26 C23 C24 109.1(3) . . ?
C25 C23 C24 109.6(3) . . ?
C3 N5 Co1 170.5(3) . . ?
N8 C2 N7 173.6(5) . . ?
N2 C6 C7 120.7(3) . . ?
N2 C6 C5 115.2(3) . . ?
C7 C6 C5 124.1(3) . . ?
N1 C19 C20 108.2(3) . . ?
N1 C19 C22 108.6(3) . . ?
C20 C19 C22 108.2(3) . . ?
N1 C19 C21 112.5(3) . . ?
C20 C19 C21 110.3(3) . . ?
C22 C19 C21 109.0(3) . . ?
N6 C1 N7 174.7(4) . . ?
N4 C17 C16 120.0(3) . . ?
N4 C17 C18 115.6(3) . . ?
C16 C17 C18 124.0(3) . . ?
C13 C14 C15 118.5(3) . . ?
C13 C14 H14 120.7 . . ?
C15 C14 H14 120.7 . . ?
N1 C18 C17 115.1(2) . . ?
N1 C18 H18A 108.5 . . ?
C17 C18 H18A 108.5 . . ?
N1 C18 H18B 108.5 . . ?
C17 C18 H18B 108.5 . . ?
H18A C18 H18B 107.5 . . ?
N3 C11 C10 113.9(2) . . ?
N3 C11 H11A 108.8 . . ?
C10 C11 H11A 108.8 . . ?
N3 C11 H11B 108.8 . . ?
C10 C11 H11B 108.8 . . ?
H11A C11 H11B 107.7 . . ?
N1 C5 C6 111.5(3) . . ?
N1 C5 H5A 109.3 . . ?
C6 C5 H5A 109.3 . . ?
N1 C5 H5B 109.3 . . ?
C6 C5 H5B 109.3 . . ?
H5A C5 H5B 108.0 . . ?
C8 C7 C6 118.6(3) . . ?
C8 C7 H7 120.7 . . ?
C6 C7 H7 120.7 . . ?
N3 C12 C13 111.5(3) . . ?
N3 C12 H12A 109.3 . . ?
C13 C12 H12A 109.3 . . ?
N3 C12 H12B 109.3 . . ?
C13 C12 H12B 109.3 . . ?
H12A C12 H12B 108.0 . . ?
C15 C16 C17 118.9(3) . . ?
C15 C16 H16 120.6 . . ?
C17 C16 H16 120.6 . . ?
C8 C9 C10 119.4(3) . . ?
C8 C9 H9 120.3 . . ?
C10 C9 H9 120.3 . . ?
C23 C25 H25A 109.5 . . ?
C23 C25 H25B 109.5 . . ?
H25A C25 H25B 109.5 . . ?
C23 C25 H25C 109.5 . . ?
H25A C25 H25C 109.5 . . ?
H25B C25 H25C 109.5 . . ?
C2 N7 C1 121.9(4) . . ?
C9 C8 C7 119.9(3) . . ?
C9 C8 H8 120.0 . . ?
C7 C8 H8 120.0 . . ?
C23 C26 H26A 109.5 . . ?
C23 C26 H26B 109.5 . . ?
H26A C26 H26B 109.5 . . ?
C23 C26 H26C 109.5 . . ?
H26A C26 H26C 109.5 . . ?
H26B C26 H26C 109.5 . . ?
C23 C24 H24A 109.5 . . ?
C23 C24 H24B 109.5 . . ?
H24A C24 H24B 109.5 . . ?
C23 C24 H24C 109.5 . . ?
H24A C24 H24C 109.5 . . ?
H24B C24 H24C 109.5 . . ?
C19 C20 H20A 109.5 . . ?
C19 C20 H20B 109.5 . . ?
H20A C20 H20B 109.5 . . ?
C19 C20 H20C 109.5 . . ?
H20A C20 H20C 109.5 . . ?
H20B C20 H20C 109.5 . . ?
C19 C21 H21A 109.5 . . ?
C19 C21 H21B 109.5 . . ?
H21A C21 H21B 109.5 . . ?
C19 C21 H21C 109.5 . . ?
H21A C21 H21C 109.5 . . ?
H21B C21 H21C 109.5 . . ?
C19 C22 H22A 109.5 . . ?
C19 C22 H22B 109.5 . . ?
H22A C22 H22B 109.5 . . ?
C19 C22 H22C 109.5 . . ?
H22A C22 H22C 109.5 . . ?
H22B C22 H22C 109.5 . . ?
C14 C15 C16 120.4(3) . . ?
C14 C15 H15 119.8 . . ?
C16 C15 H15 119.8 . . ?
C3 N9 C4 118.0(3) . . ?
N10 C4 N9 175.5(4) . . ?
N5 C3 N9 175.3(4) . . ?

loop_
_geom_bond_atom_site_label_1
_geom_bond_atom_site_label_2
_geom_bond_distance
_geom_bond_site_symmetry_2
_geom_bond_publ_flag
Co1 N4 1.999(2) . ?
Co1 N2 2.002(2) . ?
Co1 N5 2.003(3) . ?
Co1 N6 2.024(3) . ?
Co1 N3 2.324(2) . ?
Co1 N1 2.351(2) . ?
N3 C11 1.487(4) . ?
N3 C12 1.488(4) . ?
N3 C23 1.524(4) . ?
N6 C1 1.137(4) . ?
N2 C10 1.336(4) . ?
N2 C6 1.339(4) . ?
N1 C5 1.480(4) . ?
N1 C18 1.492(4) . ?
N1 C19 1.526(4) . ?
N4 C17 1.335(4) . ?
N4 C13 1.343(4) . ?
C10 C9 1.374(4) . ?
C10 C11 1.501(4) . ?
C13 C14 1.372(4) . ?
C13 C12 1.493(4) . ?
C23 C26 1.528(4) . ?
C23 C25 1.528(4) . ?
C23 C24 1.533(4) . ?
N5 C3 1.142(4) . ?
C2 N8 1.099(6) . ?
C2 N7 1.250(6) . ?
C6 C7 1.375(4) . ?
C6 C5 1.504(4) . ?
C19 C20 1.528(5) . ?
C19 C22 1.529(4) . ?
C19 C21 1.530(4) . ?
C1 N7 1.290(5) . ?
C17 C16 1.378(4) . ?
C17 C18 1.494(4) . ?
C14 C15 1.374(5) . ?
C14 H14 0.9300 . ?
C18 H18A 0.9700 . ?
C18 H18B 0.9700 . ?
C11 H11A 0.9700 . ?
C11 H11B 0.9700 . ?
C5 H5A 0.9700 . ?
C5 H5B 0.9700 . ?
C7 C8 1.374(4) . ?
C7 H7 0.9300 . ?
C12 H12A 0.9700 . ?
C12 H12B 0.9700 . ?
C16 C15 1.376(5) . ?
C16 H16 0.9300 . ?
C9 C8 1.373(4) . ?
C9 H9 0.9300 . ?
C25 H25A 0.9600 . ?
C25 H25B 0.9600 . ?
C25 H25C 0.9600 . ?
C8 H8 0.9300 . ?
C26 H26A 0.9600 . ?
C26 H26B 0.9600 . ?
C26 H26C 0.9600 . ?
C24 H24A 0.9600 . ?
C24 H24B 0.9600 . ?
C24 H24C 0.9600 . ?
C20 H20A 0.9600 . ?
C20 H20B 0.9600 . ?
C20 H20C 0.9600 . ?
C21 H21A 0.9600 . ?
C21 H21B 0.9600 . ?
C21 H21C 0.9600 . ?
C22 H22A 0.9600 . ?
C22 H22B 0.9600 . ?
C22 H22C 0.9600 . ?
C15 H15 0.9300 . ?
N9 C3 1.295(5) . ?
N9 C4 1.300(5) . ?
C4 N10 1.144(4) . ?

loop_
_geom_torsion_atom_site_label_1
_geom_torsion_atom_site_label_2
_geom_torsion_atom_site_label_3
_geom_torsion_atom_site_label_4
_geom_torsion
_geom_torsion_site_symmetry_1
_geom_torsion_site_symmetry_2
_geom_torsion_site_symmetry_3
_geom_torsion_site_symmetry_4
_geom_torsion_publ_flag
C6 N2 C10 C9 -6.6(4) . . . . ?
Co1 N2 C10 C9 169.6(2) . . . . ?
C6 N2 C10 C11 167.1(3) . . . . ?
Co1 N2 C10 C11 -16.6(3) . . . . ?
C17 N4 C13 C14 4.3(5) . . . . ?
Co1 N4 C13 C14 -171.2(2) . . . . ?
C17 N4 C13 C12 -174.9(3) . . . . ?
Co1 N4 C13 C12 9.6(4) . . . . ?
C11 N3 C23 C26 -51.8(3) . . . . ?
C12 N3 C23 C26 -173.5(3) . . . . ?
Co1 N3 C23 C26 69.5(3) . . . . ?
C11 N3 C23 C25 -169.2(3) . . . . ?
C12 N3 C23 C25 69.1(3) . . . . ?
Co1 N3 C23 C25 -47.9(3) . . . . ?
C11 N3 C23 C24 69.1(3) . . . . ?
C12 N3 C23 C24 -52.7(4) . . . . ?
Co1 N3 C23 C24 -169.6(2) . . . . ?
C10 N2 C6 C7 4.2(4) . . . . ?
Co1 N2 C6 C7 -172.1(2) . . . . ?
C10 N2 C6 C5 -174.3(3) . . . . ?
Co1 N2 C6 C5 9.4(3) . . . . ?
C5 N1 C19 C20 -172.8(2) . . . . ?
C18 N1 C19 C20 -50.0(3) . . . . ?
Co1 N1 C19 C20 70.2(3) . . . . ?
C5 N1 C19 C22 70.0(3) . . . . ?
C18 N1 C19 C22 -167.2(3) . . . . ?
Co1 N1 C19 C22 -47.0(4) . . . . ?
C5 N1 C19 C21 -50.7(4) . . . . ?
C18 N1 C19 C21 72.1(4) . . . . ?
Co1 N1 C19 C21 -167.7(2) . . . . ?
C13 N4 C17 C16 -6.4(4) . . . . ?
Co1 N4 C17 C16 169.1(2) . . . . ?
C13 N4 C17 C18 166.6(3) . . . . ?
Co1 N4 C17 C18 -18.0(3) . . . . ?
N4 C13 C14 C15 0.8(5) . . . . ?
C12 C13 C14 C15 179.9(3) . . . . ?
C5 N1 C18 C17 -130.8(3) . . . . ?
C19 N1 C18 C17 105.0(3) . . . . ?
Co1 N1 C18 C17 -25.1(3) . . . . ?
N4 C17 C18 N1 30.5(4) . . . . ?
C16 C17 C18 N1 -156.9(3) . . . . ?
C12 N3 C11 C10 -130.5(3) . . . . ?
C23 N3 C11 C10 105.7(3) . . . . ?
Co1 N3 C11 C10 -24.5(3) . . . . ?
N2 C10 C11 N3 29.0(4) . . . . ?
C9 C10 C11 N3 -157.5(3) . . . . ?
C18 N1 C5 C6 66.6(3) . . . . ?
C19 N1 C5 C6 -169.5(2) . . . . ?
Co1 N1 C5 C6 -40.9(3) . . . . ?
N2 C6 C5 N1 26.5(4) . . . . ?
C7 C6 C5 N1 -152.0(3) . . . . ?
N2 C6 C7 C8 0.9(5) . . . . ?
C5 C6 C7 C8 179.3(3) . . . . ?
C11 N3 C12 C13 67.8(3) . . . . ?
C23 N3 C12 C13 -169.3(3) . . . . ?
Co1 N3 C12 C13 -41.0(3) . . . . ?
N4 C13 C12 N3 26.1(4) . . . . ?
C14 C13 C12 N3 -153.1(3) . . . . ?
N4 C17 C16 C15 3.3(5) . . . . ?
C18 C17 C16 C15 -169.1(3) . . . . ?
N2 C10 C9 C8 3.9(5) . . . . ?
C11 C10 C9 C8 -169.3(3) . . . . ?
C10 C9 C8 C7 1.1(5) . . . . ?
C6 C7 C8 C9 -3.5(5) . . . . ?
C13 C14 C15 C16 -3.8(5) . . . . ?
C17 C16 C15 C14 1.8(5) . . . . ?
